data_7103658
loop_
_publ_author_name
'Bhattacharyya, Sibaprasad'
'Clark, Aurora E.'
'Pink, Maren'
'Zaleski, Jeffrey M.'

_publ_section_title
;
 Isolation of electronic from geometric contributions to Bergman
 cyclization of metalloenediynes
;
_journal_coden_ASTM CHCOFS
_journal_issue 10
_journal_name_full
;
 Chemical Communications (Cambridge, United Kingdom)
;
_journal_page_first 1156
_journal_page_last 1157
_journal_paper_doi 10.1039/b301690k
_journal_year 2003
_chemical_formula_moiety 'C24 H24 Cl2 Cu N2'
_chemical_formula_sum 'C24 H24 Cl2 Cu N2'
_chemical_formula_weight 474.89
_space_group_IT_number 14
_symmetry_cell_setting monoclinic
_symmetry_space_group_name_Hall '-P 2ybc'
_symmetry_space_group_name_H-M 'P 1 21/c 1'
_atom_sites_solution_hydrogens geom
_atom_sites_solution_primary direct
_atom_sites_solution_secondary difmap
_audit_creation_method SHELXL-97
_cell_angle_alpha 90.00
_cell_angle_beta 110.0930(10)
_cell_angle_gamma 90.00
_cell_formula_units_Z 4
_cell_length_a 9.8606(2)
_cell_length_b 18.1537(4)
_cell_length_c 13.0210(3)
_cell_measurement_reflns_used 9160
_cell_measurement_temperature 120(2)
_cell_measurement_theta_max 39.98
_cell_measurement_theta_min 3.14
_cell_volume 2188.98(8)
_computing_cell_refinement 'SAINT (Bruker, 1999)'
_computing_data_collection 'SMART (Bruker, 1999)'
_computing_data_reduction 'SAINT (Bruker, 1999)'
_computing_molecular_graphics 'XTEL (local library)'
_computing_publication_material 'XCIF (Bruker, 1999), XTEL (local library)'
_computing_structure_refinement 'SHELXL-97 (Sheldrick, 1997)'
_computing_structure_solution 'SIR-92 (Alatomare et al., 1993)'
_diffrn_ambient_temperature 120(2)
_diffrn_detector 'CCD area detector'
_diffrn_detector_area_resol_mean 44.52
_diffrn_detector_type 'Bruker SMART 6000'
_diffrn_measured_fraction_theta_full 0.992
_diffrn_measured_fraction_theta_max 0.992
_diffrn_measurement_details '0.30 degree frames measured for 20 seconds each'
_diffrn_measurement_device 'three-circle goniometer with fixed chi'
_diffrn_measurement_device_type 'Bruker Platform goniometer'
_diffrn_measurement_method \w-scans
_diffrn_radiation_monochromator graphite
_diffrn_radiation_source 'fine-focus sealed tube'
_diffrn_radiation_type MoK\a
_diffrn_radiation_wavelength 0.71073
_diffrn_reflns_av_R_equivalents 0.0283
_diffrn_reflns_av_sigmaI/netI 0.0279
_diffrn_reflns_limit_h_max 17
_diffrn_reflns_limit_h_min -17
_diffrn_reflns_limit_k_max 32
_diffrn_reflns_limit_k_min -32
_diffrn_reflns_limit_l_max 23
_diffrn_reflns_limit_l_min -22
_diffrn_reflns_number 49732
_diffrn_reflns_theta_full 40.01
_diffrn_reflns_theta_max 40.01
_diffrn_reflns_theta_min 2.01
_diffrn_standards_decay_% 0.0
_diffrn_standards_interval_time 572
_diffrn_standards_number 668
_exptl_absorpt_coefficient_mu 1.255
_exptl_absorpt_correction_T_max 0.9515
_exptl_absorpt_correction_T_min 0.7875
_exptl_absorpt_correction_type multi-scan
_exptl_absorpt_process_details 'SADABS, R. Blessing (1995)'
_exptl_crystal_colour blue
_exptl_crystal_density_diffrn 1.441
_exptl_crystal_density_method 'not measured'
_exptl_crystal_description plate
_exptl_crystal_F_000 980
_exptl_crystal_size_max 0.20
_exptl_crystal_size_mid 0.15
_exptl_crystal_size_min 0.04
_refine_diff_density_max 0.889
_refine_diff_density_min -0.323
_refine_diff_density_rms 0.079
_refine_ls_extinction_method none
_refine_ls_goodness_of_fit_ref 1.032
_refine_ls_hydrogen_treatment riding
_refine_ls_matrix_type full
_refine_ls_number_parameters 286
_refine_ls_number_reflns 13463
_refine_ls_number_restraints 0
_refine_ls_restrained_S_all 1.032
_refine_ls_R_factor_all 0.0425
_refine_ls_R_factor_gt 0.0296
_refine_ls_shift/su_max 0.001
_refine_ls_shift/su_mean 0.000
_refine_ls_structure_factor_coef Fsqd
_refine_ls_weighting_details 'calc w=1/[\s^2^(Fo^2^)+(0.0426P)^2^+0.3868P] where P=(Fo^2^+2Fc^2^)/3'
_refine_ls_weighting_scheme calc
_refine_ls_wR_factor_gt 0.0770
_refine_ls_wR_factor_ref 0.0835
_reflns_number_gt 10890
_reflns_number_total 13463
_reflns_threshold_expression >2sigma(I)
_cod_data_source_file b301690k.txt
_cod_data_source_block 02023
_cod_depositor_comments
;
The following automatic conversions were performed:

'_exptl_absorpt_correction_type' tag value 'multi-scans' was replaced
with 'multi-scan' value.

Automatic conversion script
Id: cif_fix_values 1646 2011-03-28 12:23:43Z adriana 
;
_cod_original_sg_symbol_H-M P2(1)/c
_cod_database_code 7103658

loop_
_symmetry_equiv_pos_as_xyz
'x, y, z'
'-x, y+1/2, -z+1/2'
'-x, -y, -z'
'x, -y-1/2, z-1/2'

loop_
_atom_site_label
_atom_site_type_symbol
_atom_site_fract_x
_atom_site_fract_y
_atom_site_fract_z
_atom_site_U_iso_or_equiv
_atom_site_adp_type
_atom_site_occupancy
_atom_site_symmetry_multiplicity
_atom_site_calc_flag
_atom_site_refinement_flags
_atom_site_disorder_assembly
_atom_site_disorder_group
Cu1 Cu 0.335501(10) 0.144363(5) 0.118805(8) 0.01346(2) Uani 1 1 d . . .
Cl1 Cl 0.18425(2) 0.220408(12) -0.004875(16) 0.01931(4) Uani 1 1 d . . .
Cl2 Cl 0.41740(3) 0.093189(12) -0.004288(17) 0.02169(4) Uani 1 1 d . . .
N1 N 0.30867(7) 0.20464(4) 0.24566(6) 0.01523(11) Uani 1 1 d . . .
N2 N 0.44169(8) 0.06815(4) 0.23816(6) 0.01516(10) Uani 1 1 d . . .
C1 C 0.15071(9) 0.21522(5) 0.22827(7) 0.01987(14) Uani 1 1 d . . .
H1A H 0.1413 0.2334 0.2972 0.029(4) Uiso 1 1 calc R . .
H1B H 0.1116 0.2537 0.1719 0.023(3) Uiso 1 1 calc R . .
C2 C 0.06369(9) 0.14880(6) 0.19451(7) 0.02156(15) Uani 1 1 d . . .
C3 C -0.01440(10) 0.09629(6) 0.16298(8) 0.02446(17) Uani 1 1 d . . .
C4 C -0.09266(11) 0.02937(7) 0.12773(8) 0.0284(2) Uani 1 1 d . . .
H4 H -0.1944 0.0289 0.1107 0.031(4) Uiso 1 1 calc R . .
C5 C -0.02419(12) -0.03300(7) 0.11829(8) 0.0292(2) Uani 1 1 d . . .
H5 H -0.0773 -0.0773 0.0953 0.043(5) Uiso 1 1 calc R . .
C6 C 0.12799(12) -0.03253(6) 0.14284(8) 0.02546(18) Uani 1 1 d . . .
C7 C 0.25593(11) -0.02467(5) 0.16451(8) 0.02286(16) Uani 1 1 d . . .
C8 C 0.41061(10) -0.01020(5) 0.20069(7) 0.01996(14) Uani 1 1 d . . .
H8A H 0.4467 -0.0196 0.1397 0.025(3) Uiso 1 1 calc R . .
H8B H 0.4616 -0.0439 0.2615 0.040(5) Uiso 1 1 calc R . .
C9 C 0.38225(9) 0.16401(5) 0.35016(6) 0.01709(13) Uani 1 1 d . . .
H9A H 0.3300 0.1729 0.4017 0.023(3) Uiso 1 1 calc R . .
H9B H 0.4820 0.1827 0.3841 0.016(3) Uiso 1 1 calc R . .
C10 C 0.38625(9) 0.08228(5) 0.32919(7) 0.01702(13) Uani 1 1 d . . .
H10A H 0.4493 0.0575 0.3963 0.017(3) Uiso 1 1 calc R . .
H10B H 0.2878 0.0615 0.3104 0.021(3) Uiso 1 1 calc R . .
C11 C 0.37036(9) 0.28156(5) 0.25240(7) 0.01855(13) Uani 1 1 d . . .
H11A H 0.3147 0.3092 0.1857 0.024(3) Uiso 1 1 calc R . .
H11B H 0.3589 0.3074 0.3159 0.017(3) Uiso 1 1 calc R . .
C12 C 0.52740(9) 0.28178(4) 0.26369(7) 0.01730(13) Uani 1 1 d . . .
C13 C 0.56852(10) 0.27051(5) 0.17214(8) 0.02112(15) Uani 1 1 d . . .
H13 H 0.4969 0.2655 0.1017 0.023(3) Uiso 1 1 calc R . .
C14 C 0.71420(12) 0.26659(6) 0.18412(9) 0.02741(18) Uani 1 1 d . . .
H14 H 0.7417 0.2584 0.1219 0.046(5) Uiso 1 1 calc R . .
C15 C 0.81943(11) 0.27458(7) 0.28655(10) 0.0288(2) Uani 1 1 d . . .
H15 H 0.9186 0.2708 0.2944 0.047(5) Uiso 1 1 calc R . .
C16 C 0.78027(10) 0.28800(6) 0.37749(9) 0.02526(17) Uani 1 1 d . . .
H16 H 0.8524 0.2946 0.4473 0.037(4) Uiso 1 1 calc R . .
C17 C 0.63473(10) 0.29182(5) 0.36599(8) 0.02042(14) Uani 1 1 d . . .
H17 H 0.6080 0.3013 0.4282 0.023(3) Uiso 1 1 calc R . .
C18 C 0.60172(9) 0.08251(5) 0.26927(7) 0.01732(13) Uani 1 1 d . . .
H18A H 0.6309 0.0708 0.2055 0.022(3) Uiso 1 1 calc R . .
H18B H 0.6192 0.1357 0.2847 0.023(3) Uiso 1 1 calc R . .
C19 C 0.69753(9) 0.03987(5) 0.36657(7) 0.01886(14) Uani 1 1 d . . .
C20 C 0.73909(11) 0.07078(7) 0.47097(8) 0.02672(18) Uani 1 1 d . . .
H20 H 0.7071 0.1189 0.4803 0.035(4) Uiso 1 1 calc R . .
C21 C 0.82692(12) 0.03197(9) 0.56158(9) 0.0357(3) Uani 1 1 d . . .
H21 H 0.8546 0.0536 0.6323 0.040(4) Uiso 1 1 calc R . .
C22 C 0.87390(12) -0.03806(8) 0.54867(10) 0.0373(3) Uani 1 1 d . . .
H22 H 0.9326 -0.0649 0.6107 0.054(5) Uiso 1 1 calc R . .
C23 C 0.83537(11) -0.06924(6) 0.44526(11) 0.0340(3) Uani 1 1 d . . .
H23 H 0.8685 -0.1172 0.4365 0.046(5) Uiso 1 1 calc R . .
C24 C 0.74804(10) -0.03026(5) 0.35415(9) 0.02483(17) Uani 1 1 d . . .
H24 H 0.7228 -0.0515 0.2834 0.036(4) Uiso 1 1 calc R . .

loop_
_atom_site_aniso_label
_atom_site_aniso_U_11
_atom_site_aniso_U_22
_atom_site_aniso_U_33
_atom_site_aniso_U_23
_atom_site_aniso_U_13
_atom_site_aniso_U_12
Cu1 0.01528(4) 0.01325(4) 0.01253(4) -0.00050(3) 0.00565(3) -0.00012(3)
Cl1 0.01962(8) 0.02067(8) 0.01583(7) 0.00229(6) 0.00375(6) 0.00183(6)
Cl2 0.03004(10) 0.02123(9) 0.01822(8) 0.00038(6) 0.01396(7) 0.00417(7)
N1 0.0134(2) 0.0163(3) 0.0156(2) -0.0024(2) 0.0045(2) 0.0000(2)
N2 0.0182(3) 0.0136(2) 0.0153(2) 0.0000(2) 0.0078(2) -0.0006(2)
C1 0.0135(3) 0.0261(4) 0.0198(3) -0.0055(3) 0.0056(2) 0.0009(3)
C2 0.0156(3) 0.0317(4) 0.0177(3) -0.0018(3) 0.0061(3) -0.0022(3)
C3 0.0182(3) 0.0362(5) 0.0191(3) -0.0014(3) 0.0065(3) -0.0055(3)
C4 0.0219(4) 0.0411(6) 0.0218(4) -0.0028(4) 0.0072(3) -0.0140(4)
C5 0.0288(4) 0.0356(5) 0.0210(4) -0.0030(3) 0.0059(3) -0.0166(4)
C6 0.0304(4) 0.0249(4) 0.0201(4) -0.0029(3) 0.0074(3) -0.0095(3)
C7 0.0299(4) 0.0182(3) 0.0202(3) -0.0017(3) 0.0083(3) -0.0058(3)
C8 0.0259(4) 0.0137(3) 0.0210(3) -0.0003(3) 0.0091(3) -0.0011(3)
C9 0.0167(3) 0.0203(3) 0.0141(3) -0.0020(2) 0.0051(2) -0.0004(2)
C10 0.0185(3) 0.0192(3) 0.0149(3) 0.0007(2) 0.0078(2) -0.0014(2)
C11 0.0159(3) 0.0156(3) 0.0219(3) -0.0040(3) 0.0037(3) 0.0010(2)
C12 0.0163(3) 0.0137(3) 0.0202(3) -0.0018(2) 0.0040(2) -0.0005(2)
C13 0.0214(3) 0.0204(4) 0.0212(3) -0.0010(3) 0.0067(3) -0.0031(3)
C14 0.0250(4) 0.0309(5) 0.0301(5) -0.0040(4) 0.0144(4) -0.0048(3)
C15 0.0176(4) 0.0332(5) 0.0363(5) -0.0047(4) 0.0101(3) -0.0022(3)
C16 0.0167(3) 0.0274(4) 0.0279(4) -0.0038(3) 0.0028(3) -0.0019(3)
C17 0.0183(3) 0.0192(3) 0.0218(3) -0.0044(3) 0.0044(3) -0.0017(3)
C18 0.0177(3) 0.0163(3) 0.0193(3) 0.0030(2) 0.0082(2) 0.0015(2)
C19 0.0179(3) 0.0197(3) 0.0191(3) 0.0037(3) 0.0064(3) -0.0001(3)
C20 0.0217(4) 0.0384(5) 0.0200(4) -0.0013(3) 0.0071(3) -0.0004(4)
C21 0.0226(4) 0.0644(8) 0.0189(4) 0.0075(4) 0.0056(3) -0.0043(5)
C22 0.0211(4) 0.0524(7) 0.0334(5) 0.0256(5) 0.0028(4) -0.0055(4)
C23 0.0221(4) 0.0241(4) 0.0468(6) 0.0167(4) 0.0005(4) -0.0014(3)
C24 0.0218(4) 0.0183(4) 0.0301(4) 0.0047(3) 0.0034(3) 0.0014(3)

loop_
_atom_type_symbol
_atom_type_description
_atom_type_scat_dispersion_real
_atom_type_scat_dispersion_imag
_atom_type_scat_source
C C 0.0033 0.0016 'International Tables Vol C Tables 4.2.6.8 and 6.1.1.4'
H H 0.0000 0.0000 'International Tables Vol C Tables 4.2.6.8 and 6.1.1.4'
N N 0.0061 0.0033 'International Tables Vol C Tables 4.2.6.8 and 6.1.1.4'
Cl Cl 0.1484 0.1585 'International Tables Vol C Tables 4.2.6.8 and 6.1.1.4'
Cu Cu 0.3201 1.2651 'International Tables Vol C Tables 4.2.6.8 and 6.1.1.4'

loop_
_geom_angle_atom_site_label_1
_geom_angle_atom_site_label_2
_geom_angle_atom_site_label_3
_geom_angle
_geom_angle_site_symmetry_1
_geom_angle_site_symmetry_3
_geom_angle_publ_flag
N1 Cu1 N2 85.69(3) . . ?
N1 Cu1 Cl2 165.82(2) . . ?
N2 Cu1 Cl2 92.66(2) . . ?
N1 Cu1 Cl1 90.68(2) . . ?
N2 Cu1 Cl1 169.65(2) . . ?
Cl2 Cu1 Cl1 93.197(9) . . ?
C9 N1 C1 110.63(7) . . ?
C9 N1 C11 110.00(6) . . ?
C1 N1 C11 105.37(6) . . ?
C9 N1 Cu1 108.03(5) . . ?
C1 N1 Cu1 110.84(5) . . ?
C11 N1 Cu1 111.99(5) . . ?
C10 N2 C8 109.41(6) . . ?
C10 N2 C18 113.10(6) . . ?
C8 N2 C18 109.18(7) . . ?
C10 N2 Cu1 104.63(5) . . ?
C8 N2 Cu1 113.22(5) . . ?
C18 N2 Cu1 107.31(5) . . ?
C2 C1 N1 114.25(7) . . ?
C2 C1 H1A 108.7 . . ?
N1 C1 H1A 108.7 . . ?
C2 C1 H1B 108.7 . . ?
N1 C1 H1B 108.7 . . ?
H1A C1 H1B 107.6 . . ?
C3 C2 C1 176.37(11) . . ?
C2 C3 C4 173.64(11) . . ?
C5 C4 C3 120.84(9) . . ?
C5 C4 H4 119.6 . . ?
C3 C4 H4 119.6 . . ?
C4 C5 C6 119.88(9) . . ?
C4 C5 H5 120.1 . . ?
C6 C5 H5 120.1 . . ?
C7 C6 C5 173.49(12) . . ?
C6 C7 C8 173.78(10) . . ?
C7 C8 N2 110.49(7) . . ?
C7 C8 H8A 109.6 . . ?
N2 C8 H8A 109.6 . . ?
C7 C8 H8B 109.6 . . ?
N2 C8 H8B 109.6 . . ?
H8A C8 H8B 108.1 . . ?
N1 C9 C10 110.72(6) . . ?
N1 C9 H9A 109.5 . . ?
C10 C9 H9A 109.5 . . ?
N1 C9 H9B 109.5 . . ?
C10 C9 H9B 109.5 . . ?
H9A C9 H9B 108.1 . . ?
N2 C10 C9 110.64(7) . . ?
N2 C10 H10A 109.5 . . ?
C9 C10 H10A 109.5 . . ?
N2 C10 H10B 109.5 . . ?
C9 C10 H10B 109.5 . . ?
H10A C10 H10B 108.1 . . ?
C12 C11 N1 112.82(7) . . ?
C12 C11 H11A 109.0 . . ?
N1 C11 H11A 109.0 . . ?
C12 C11 H11B 109.0 . . ?
N1 C11 H11B 109.0 . . ?
H11A C11 H11B 107.8 . . ?
C13 C12 C17 118.95(8) . . ?
C13 C12 C11 120.40(7) . . ?
C17 C12 C11 120.64(8) . . ?
C14 C13 C12 120.10(9) . . ?
C14 C13 H13 119.9 . . ?
C12 C13 H13 119.9 . . ?
C15 C14 C13 120.29(10) . . ?
C15 C14 H14 119.9 . . ?
C13 C14 H14 119.9 . . ?
C16 C15 C14 120.21(9) . . ?
C16 C15 H15 119.9 . . ?
C14 C15 H15 119.9 . . ?
C15 C16 C17 119.72(9) . . ?
C15 C16 H16 120.1 . . ?
C17 C16 H16 120.1 . . ?
C16 C17 C12 120.68(9) . . ?
C16 C17 H17 119.7 . . ?
C12 C17 H17 119.7 . . ?
C19 C18 N2 115.58(7) . . ?
C19 C18 H18A 108.4 . . ?
N2 C18 H18A 108.4 . . ?
C19 C18 H18B 108.4 . . ?
N2 C18 H18B 108.4 . . ?
H18A C18 H18B 107.4 . . ?
C20 C19 C24 118.84(9) . . ?
C20 C19 C18 120.09(9) . . ?
C24 C19 C18 121.06(8) . . ?
C21 C20 C19 120.73(11) . . ?
C21 C20 H20 119.6 . . ?
C19 C20 H20 119.6 . . ?
C22 C21 C20 119.96(11) . . ?
C22 C21 H21 120.0 . . ?
C20 C21 H21 120.0 . . ?
C21 C22 C23 120.09(10) . . ?
C21 C22 H22 120.0 . . ?
C23 C22 H22 120.0 . . ?
C22 C23 C24 120.08(11) . . ?
C22 C23 H23 120.0 . . ?
C24 C23 H23 120.0 . . ?
C23 C24 C19 120.28(11) . . ?
C23 C24 H24 119.9 . . ?
C19 C24 H24 119.9 . . ?

loop_
_geom_bond_atom_site_label_1
_geom_bond_atom_site_label_2
_geom_bond_distance
_geom_bond_site_symmetry_2
_geom_bond_publ_flag
Cu1 N1 2.0726(7) . ?
Cu1 N2 2.0755(7) . ?
Cu1 Cl2 2.2301(2) . ?
Cu1 Cl1 2.2524(2) . ?
N1 C9 1.4978(11) . ?
N1 C1 1.5073(10) . ?
N1 C11 1.5137(11) . ?
N2 C10 1.4882(11) . ?
N2 C8 1.5008(11) . ?
N2 C18 1.5109(11) . ?
C1 C2 1.4575(13) . ?
C1 H1A 0.9900 . ?
C1 H1B 0.9900 . ?
C2 C3 1.2054(14) . ?
C3 C4 1.4278(15) . ?
C4 C5 1.3454(18) . ?
C4 H4 0.9500 . ?
C5 C6 1.4227(16) . ?
C5 H5 0.9500 . ?
C6 C7 1.2029(15) . ?
C7 C8 1.4573(14) . ?
C8 H8A 0.9900 . ?
C8 H8B 0.9900 . ?
C9 C10 1.5117(12) . ?
C9 H9A 0.9900 . ?
C9 H9B 0.9900 . ?
C10 H10A 0.9900 . ?
C10 H10B 0.9900 . ?
C11 C12 1.5044(12) . ?
C11 H11A 0.9900 . ?
C11 H11B 0.9900 . ?
C12 C13 1.3997(13) . ?
C12 C17 1.3998(12) . ?
C13 C14 1.3924(14) . ?
C13 H13 0.9500 . ?
C14 C15 1.3877(16) . ?
C14 H14 0.9500 . ?
C15 C16 1.3874(16) . ?
C15 H15 0.9500 . ?
C16 C17 1.3925(13) . ?
C16 H16 0.9500 . ?
C17 H17 0.9500 . ?
C18 C19 1.5082(12) . ?
C18 H18A 0.9900 . ?
C18 H18B 0.9900 . ?
C19 C20 1.3957(14) . ?
C19 C24 1.3964(14) . ?
C20 C21 1.3916(16) . ?
C20 H20 0.9500 . ?
C21 C22 1.383(2) . ?
C21 H21 0.9500 . ?
C22 C23 1.388(2) . ?
C22 H22 0.9500 . ?
C23 C24 1.3956(14) . ?
C23 H23 0.9500 . ?
C24 H24 0.9500 . ?

loop_
_geom_torsion_atom_site_label_1
_geom_torsion_atom_site_label_2
_geom_torsion_atom_site_label_3
_geom_torsion_atom_site_label_4
_geom_torsion
_geom_torsion_site_symmetry_1
_geom_torsion_site_symmetry_2
_geom_torsion_site_symmetry_3
_geom_torsion_site_symmetry_4
_geom_torsion_publ_flag
N2 Cu1 N1 C9 2.22(5) . . . . ?
Cl2 Cu1 N1 C9 -81.55(10) . . . . ?
Cl1 Cu1 N1 C9 172.52(5) . . . . ?
N2 Cu1 N1 C1 -119.13(6) . . . . ?
Cl2 Cu1 N1 C1 157.10(7) . . . . ?
Cl1 Cu1 N1 C1 51.17(6) . . . . ?
N2 Cu1 N1 C11 123.51(5) . . . . ?
Cl2 Cu1 N1 C11 39.74(12) . . . . ?
Cl1 Cu1 N1 C11 -66.19(5) . . . . ?
N1 Cu1 N2 C10 22.85(5) . . . . ?
Cl2 Cu1 N2 C10 -171.25(5) . . . . ?
Cl1 Cu1 N2 C10 -46.86(14) . . . . ?
N1 Cu1 N2 C8 141.92(6) . . . . ?
Cl2 Cu1 N2 C8 -52.19(5) . . . . ?
Cl1 Cu1 N2 C8 72.21(13) . . . . ?
N1 Cu1 N2 C18 -97.55(5) . . . . ?
Cl2 Cu1 N2 C18 68.34(5) . . . . ?
Cl1 Cu1 N2 C18 -167.26(9) . . . . ?
C9 N1 C1 C2 -74.59(9) . . . . ?
C11 N1 C1 C2 166.57(8) . . . . ?
Cu1 N1 C1 C2 45.22(9) . . . . ?
N1 C1 C2 C3 -143.8(16) . . . . ?
C1 C2 C3 C4 151.9(13) . . . . ?
C2 C3 C4 C5 -6.0(10) . . . . ?
C3 C4 C5 C6 -0.48(16) . . . . ?
C4 C5 C6 C7 -7.5(10) . . . . ?
C5 C6 C7 C8 49.0(16) . . . . ?
C6 C7 C8 N2 -39.2(10) . . . . ?
C10 N2 C8 C7 58.78(9) . . . . ?
C18 N2 C8 C7 -176.96(7) . . . . ?
Cu1 N2 C8 C7 -57.49(8) . . . . ?
C1 N1 C9 C10 94.13(8) . . . . ?
C11 N1 C9 C10 -149.87(7) . . . . ?
Cu1 N1 C9 C10 -27.35(8) . . . . ?
C8 N2 C10 C9 -166.10(7) . . . . ?
C18 N2 C10 C9 71.97(8) . . . . ?
Cu1 N2 C10 C9 -44.50(7) . . . . ?
N1 C9 C10 N2 49.58(9) . . . . ?
C9 N1 C11 C12 63.89(9) . . . . ?
C1 N1 C11 C12 -176.84(7) . . . . ?
Cu1 N1 C11 C12 -56.25(8) . . . . ?
N1 C11 C12 C13 78.96(10) . . . . ?
N1 C11 C12 C17 -99.81(9) . . . . ?
C17 C12 C13 C14 2.44(14) . . . . ?
C11 C12 C13 C14 -176.34(9) . . . . ?
C12 C13 C14 C15 -0.66(16) . . . . ?
C13 C14 C15 C16 -1.30(17) . . . . ?
C14 C15 C16 C17 1.41(17) . . . . ?
C15 C16 C17 C12 0.42(15) . . . . ?
C13 C12 C17 C16 -2.34(14) . . . . ?
C11 C12 C17 C16 176.44(9) . . . . ?
C10 N2 C18 C19 56.78(10) . . . . ?
C8 N2 C18 C19 -65.29(9) . . . . ?
Cu1 N2 C18 C19 171.65(6) . . . . ?
N2 C18 C19 C20 -93.25(10) . . . . ?
N2 C18 C19 C24 87.78(10) . . . . ?
C24 C19 C20 C21 -1.29(15) . . . . ?
C18 C19 C20 C21 179.72(9) . . . . ?
C19 C20 C21 C22 -0.04(16) . . . . ?
C20 C21 C22 C23 0.98(17) . . . . ?
C21 C22 C23 C24 -0.58(17) . . . . ?
C22 C23 C24 C19 -0.77(16) . . . . ?
C20 C19 C24 C23 1.69(15) . . . . ?
C18 C19 C24 C23 -179.33(9) . . . . ?
